data_7215902
loop_
_publ_author_name
'Saha, Subrata'
'Akhuli, Bidyut'
'Ravikumar, I.'
'Lakshminarayanan, P. S.'
'Ghosh, Pradyut'

_publ_section_title
;
 Recognition of fluoride in fluorophenyl attached tripodal amide
 receptors: structural evidence of solvent capped encapsulation of anion
 in a C3v-symmetric tripodal cleft
;
_journal_issue 22
_journal_name_full CrystEngComm
_journal_page_first 4796
_journal_paper_doi 10.1039/c3ce42440e
_journal_volume 16
_journal_year 2014
_chemical_formula_sum 'C27 H15 F15 N4 O3'
_chemical_formula_weight 728.43
_chemical_name_systematic
;
?
;
_space_group_IT_number 14
_symmetry_cell_setting monoclinic
_symmetry_space_group_name_Hall '-P 2ybc'
_symmetry_space_group_name_H-M 'P 1 21/c 1'
_atom_sites_solution_hydrogens geom
_atom_sites_solution_primary direct
_atom_sites_solution_secondary difmap
_audit_creation_method SHELXL-97
_cell_angle_alpha 90.00
_cell_angle_beta 106.632(2)
_cell_angle_gamma 90.00
_cell_formula_units_Z 4
_cell_length_a 16.963(3)
_cell_length_b 13.596(2)
_cell_length_c 12.654(2)
_cell_measurement_temperature 100(2)
_cell_volume 2796.3(8)
_computing_cell_refinement 'BRUKER APEX II'
_computing_data_collection 'BRUKER APEX II'
_computing_data_reduction 'BRUKER AXS SAINT'
_computing_molecular_graphics 'BRUKER SHELXTL'
_computing_publication_material 'MERCURY 1.4'
_computing_structure_refinement 'SHELXL-97 (Sheldrick, 1997)'
_computing_structure_solution 'SHELXS-97 (Sheldrick, 1990)'
_diffrn_ambient_temperature 100(2)
_diffrn_detector_area_resol_mean 3
_diffrn_measured_fraction_theta_full 1.000
_diffrn_measured_fraction_theta_max 1.000
_diffrn_measurement_device_type 'BRUKER CCD AREA DETECTOR'
_diffrn_measurement_method 'OMEGA SCAN'
_diffrn_radiation_monochromator graphite
_diffrn_radiation_source 'fine-focus sealed tube'
_diffrn_radiation_type MoK\a
_diffrn_radiation_wavelength 0.71073
_diffrn_reflns_av_R_equivalents 0.0640
_diffrn_reflns_av_sigmaI/netI 0.0426
_diffrn_reflns_limit_h_max 17
_diffrn_reflns_limit_h_min -17
_diffrn_reflns_limit_k_max 13
_diffrn_reflns_limit_k_min -13
_diffrn_reflns_limit_l_max 12
_diffrn_reflns_limit_l_min -12
_diffrn_reflns_number 17817
_diffrn_reflns_theta_full 21.04
_diffrn_reflns_theta_max 21.04
_diffrn_reflns_theta_min 1.25
_exptl_absorpt_coefficient_mu 0.181
_exptl_absorpt_correction_T_max 0.9681
_exptl_absorpt_correction_T_min 0.9310
_exptl_absorpt_correction_type multi-scan
_exptl_absorpt_process_details SADABS
_exptl_crystal_colour COLORLESS
_exptl_crystal_density_diffrn 1.730
_exptl_crystal_density_method 'not measured'
_exptl_crystal_description PLATE
_exptl_crystal_F_000 1456
_exptl_crystal_size_max 0.40
_exptl_crystal_size_mid 0.30
_exptl_crystal_size_min 0.18
_refine_diff_density_max 0.167
_refine_diff_density_min -0.244
_refine_diff_density_rms 0.050
_refine_ls_extinction_method none
_refine_ls_goodness_of_fit_ref 1.021
_refine_ls_hydrogen_treatment constr
_refine_ls_matrix_type full
_refine_ls_number_parameters 442
_refine_ls_number_reflns 3013
_refine_ls_number_restraints 0
_refine_ls_restrained_S_all 1.021
_refine_ls_R_factor_all 0.0599
_refine_ls_R_factor_gt 0.0359
_refine_ls_shift/su_max 0.001
_refine_ls_shift/su_mean 0.000
_refine_ls_structure_factor_coef Fsqd
_refine_ls_weighting_details 'calc w=1/[\s^2^(Fo^2^)+(0.0590P)^2^+0.0871P] where P=(Fo^2^+2Fc^2^)/3'
_refine_ls_weighting_scheme calc
_refine_ls_wR_factor_gt 0.0846
_refine_ls_wR_factor_ref 0.0973
_reflns_number_gt 2249
_reflns_number_total 3013
_reflns_threshold_expression >2sigma(I)
_cod_data_source_file c3ce42440e2.cif
_cod_data_source_block lakshpsl
_cod_depositor_comments
;
The following automatic conversions were performed:

'_symmetry_cell_setting' value 'MONOCLINIC' changed to 'monoclinic'
according to
/usr/data/users/saulius/crontab/automatic-downloads/rss-feeds/RSC/lib/dictionaries/cif_core.dic
dictionary named 'cif_core.dic' version 2.4.2 from
2011-04-26.

'_exptl_absorpt_correction_type' value 'MULTI-SCAN'
changed to 'multi-scan' according to
/usr/data/users/saulius/crontab/automatic-downloads/rss-feeds/RSC/lib/dictionaries/cif_core.dic
dictionary named 'cif_core.dic' version 2.4.2 from 2011-04-26.

Automatic conversion script
Id: cif_fix_values 2281 2013-09-26 08:29:07Z andrius 
;
_cod_original_sg_symbol_H-M P2(1)/c
_cod_database_code 7215902

loop_
_symmetry_equiv_pos_as_xyz
'x, y, z'
'-x, y+1/2, -z+1/2'
'-x, -y, -z'
'x, -y-1/2, z-1/2'

loop_
_atom_site_label
_atom_site_type_symbol
_atom_site_fract_x
_atom_site_fract_y
_atom_site_fract_z
_atom_site_U_iso_or_equiv
_atom_site_adp_type
_atom_site_occupancy
_atom_site_symmetry_multiplicity
_atom_site_calc_flag
_atom_site_refinement_flags
C1 C 0.5510(2) 0.2324(3) 0.1625(3) 0.0249(9) Uani 1 1 d .
H1A H 0.5659 0.3015 0.1693 0.030 Uiso 1 1 calc R
H1B H 0.5930 0.1974 0.1392 0.030 Uiso 1 1 calc R
C2 C 0.5486(2) 0.1938(2) 0.2732(3) 0.0217(9) Uani 1 1 d .
H2A H 0.5095 0.2318 0.2993 0.026 Uiso 1 1 calc R
H2B H 0.5304 0.1258 0.2658 0.026 Uiso 1 1 calc R
C3 C 0.6611(2) 0.2861(3) 0.3915(3) 0.0217(9) Uani 1 1 d .
C4 C 0.7513(2) 0.2887(2) 0.4518(3) 0.0185(9) Uani 1 1 d .
C5 C 0.7814(2) 0.3396(2) 0.5501(3) 0.0205(9) Uani 1 1 d .
C6 C 0.8640(2) 0.3531(3) 0.5996(3) 0.0253(9) Uani 1 1 d .
C7 C 0.9199(2) 0.3144(3) 0.5508(3) 0.0263(10) Uani 1 1 d .
C8 C 0.8930(2) 0.2617(3) 0.4549(3) 0.0265(10) Uani 1 1 d .
C9 C 0.8101(2) 0.2503(3) 0.4065(3) 0.0225(9) Uani 1 1 d .
C10 C 0.4699(2) 0.1300(2) 0.0150(3) 0.0247(9) Uani 1 1 d .
H10A H 0.5003 0.0793 0.0639 0.030 Uiso 1 1 calc R
H10B H 0.4974 0.1417 -0.0412 0.030 Uiso 1 1 calc R
C11 C 0.3837(2) 0.0935(3) -0.0394(3) 0.0217(9) Uani 1 1 d .
H11A H 0.3513 0.1469 -0.0809 0.026 Uiso 1 1 calc R
H11B H 0.3861 0.0417 -0.0911 0.026 Uiso 1 1 calc R
C12 C 0.2832(2) 0.1033(3) 0.0652(3) 0.0208(9) Uani 1 1 d .
C13 C 0.2459(2) 0.0481(2) 0.1426(3) 0.0190(9) Uani 1 1 d .
C14 C 0.1627(2) 0.0289(2) 0.1120(3) 0.0197(9) Uani 1 1 d .
C15 C 0.1256(2) -0.0227(3) 0.1778(3) 0.0245(9) Uani 1 1 d .
C16 C 0.1732(2) -0.0565(3) 0.2790(3) 0.0250(9) Uani 1 1 d .
C17 C 0.2558(2) -0.0381(3) 0.3117(3) 0.0244(9) Uani 1 1 d .
C18 C 0.2914(2) 0.0143(2) 0.2445(3) 0.0220(9) Uani 1 1 d .
C19 C 0.4520(2) 0.3081(2) 0.0085(3) 0.0237(9) Uani 1 1 d .
H19A H 0.4100 0.2916 -0.0591 0.028 Uiso 1 1 calc R
H19B H 0.5007 0.3291 -0.0110 0.028 Uiso 1 1 calc R
C20 C 0.4218(2) 0.3918(3) 0.0654(3) 0.0262(9) Uani 1 1 d .
H20A H 0.4626 0.4068 0.1346 0.031 Uiso 1 1 calc R
H20B H 0.4139 0.4501 0.0193 0.031 Uiso 1 1 calc R
C21 C 0.3096(2) 0.4236(3) 0.1430(3) 0.0245(9) Uani 1 1 d .
C22 C 0.2330(2) 0.3866(2) 0.1666(3) 0.0215(9) Uani 1 1 d .
C23 C 0.1604(2) 0.4396(3) 0.1356(3) 0.0281(10) Uani 1 1 d .
C24 C 0.0920(2) 0.4126(3) 0.1654(3) 0.0314(10) Uani 1 1 d .
C26 C 0.1652(2) 0.2749(3) 0.2609(3) 0.0275(10) Uani 1 1 d .
C25 C 0.0954(2) 0.3304(3) 0.2304(3) 0.0320(10) Uani 1 1 d .
C27 C 0.2323(2) 0.3028(3) 0.2283(3) 0.0235(9) Uani 1 1 d .
N1 N 0.47170(16) 0.22092(19) 0.0786(2) 0.0203(7) Uani 1 1 d .
N2 N 0.62955(17) 0.2003(2) 0.3525(2) 0.0228(7) Uani 1 1 d .
H2 H 0.6573 0.1474 0.3744 0.027 Uiso 1 1 calc R
N3 N 0.34323(17) 0.05606(19) 0.0391(2) 0.0207(7) Uani 1 1 d .
H3 H 0.3591 0.0004 0.0703 0.025 Uiso 1 1 calc R
N4 N 0.34457(17) 0.3651(2) 0.0862(2) 0.0244(7) Uani 1 1 d .
H4 H 0.3213 0.3103 0.0611 0.029 Uiso 1 1 calc R
F1 F 0.72834(12) 0.37888(14) 0.59987(15) 0.0283(5) Uani 1 1 d .
F2 F 0.89026(12) 0.40410(15) 0.69315(16) 0.0350(6) Uani 1 1 d .
F3 F 1.00039(12) 0.32929(15) 0.59652(17) 0.0379(6) Uani 1 1 d .
F4 F 0.94731(13) 0.22447(15) 0.40711(18) 0.0403(6) Uani 1 1 d .
F5 F 0.78605(12) 0.20456(14) 0.30818(17) 0.0337(6) Uani 1 1 d .
F6 F 0.11527(11) 0.05686(13) 0.01183(16) 0.0282(5) Uani 1 1 d .
F7 F 0.04496(12) -0.04257(14) 0.14404(16) 0.0341(6) Uani 1 1 d .
F8 F 0.13867(12) -0.10943(15) 0.34359(16) 0.0361(6) Uani 1 1 d .
F9 F 0.30186(12) -0.07215(15) 0.41016(16) 0.0364(6) Uani 1 1 d .
F10 F 0.37272(12) 0.03247(14) 0.28148(15) 0.0292(5) Uani 1 1 d .
F11 F 0.15601(12) 0.52018(14) 0.07214(17) 0.0377(6) Uani 1 1 d .
F12 F 0.02244(12) 0.46496(16) 0.13221(18) 0.0447(6) Uani 1 1 d .
F13 F 0.02946(14) 0.30491(16) 0.26181(19) 0.0469(7) Uani 1 1 d .
F14 F 0.16757(13) 0.19346(15) 0.32175(17) 0.0403(6) Uani 1 1 d .
F15 F 0.30131(12) 0.24744(13) 0.26201(15) 0.0288(5) Uani 1 1 d .
O1 O 0.62095(14) 0.36303(17) 0.37743(18) 0.0242(6) Uani 1 1 d .
O2 O 0.25597(14) 0.18470(17) 0.02869(19) 0.0236(6) Uani 1 1 d .
O3 O 0.33691(15) 0.50529(17) 0.1784(2) 0.0306(7) Uani 1 1 d .

loop_
_atom_site_aniso_label
_atom_site_aniso_U_11
_atom_site_aniso_U_22
_atom_site_aniso_U_33
_atom_site_aniso_U_23
_atom_site_aniso_U_13
_atom_site_aniso_U_12
C1 0.025(2) 0.025(2) 0.026(2) -0.0007(18) 0.0087(19) -0.0010(18)
C2 0.025(2) 0.016(2) 0.021(2) -0.0015(17) 0.0022(18) -0.0008(16)
C3 0.030(2) 0.020(3) 0.016(2) 0.0004(18) 0.0082(18) 0.001(2)
C4 0.030(2) 0.0088(19) 0.016(2) 0.0019(16) 0.0069(19) -0.0001(17)
C5 0.029(3) 0.015(2) 0.020(2) 0.0054(17) 0.011(2) 0.0047(18)
C6 0.039(3) 0.019(2) 0.014(2) 0.0014(18) 0.002(2) -0.0054(19)
C7 0.023(3) 0.023(2) 0.029(2) 0.010(2) 0.002(2) -0.0048(19)
C8 0.033(3) 0.019(2) 0.032(3) 0.0049(19) 0.016(2) 0.0031(19)
C9 0.032(3) 0.017(2) 0.016(2) -0.0013(18) 0.0043(19) -0.0008(18)
C10 0.029(2) 0.021(2) 0.026(2) 0.0016(18) 0.0106(19) 0.0050(17)
C11 0.033(2) 0.014(2) 0.019(2) 0.0007(17) 0.0101(19) -0.0019(17)
C12 0.027(2) 0.011(2) 0.019(2) -0.0059(18) -0.0008(19) -0.0005(18)
C13 0.025(2) 0.0091(19) 0.024(2) -0.0011(17) 0.0077(19) 0.0015(17)
C14 0.030(2) 0.0074(19) 0.020(2) -0.0005(17) 0.003(2) 0.0008(17)
C15 0.019(2) 0.022(2) 0.032(2) -0.0042(19) 0.006(2) -0.0012(18)
C16 0.031(3) 0.019(2) 0.028(2) 0.0007(19) 0.014(2) -0.0069(18)
C17 0.031(3) 0.023(2) 0.015(2) 0.0006(18) -0.0006(19) -0.0020(18)
C18 0.019(2) 0.018(2) 0.027(2) -0.0042(18) 0.003(2) -0.0030(17)
C19 0.028(2) 0.018(2) 0.021(2) 0.0018(18) 0.0026(18) -0.0040(17)
C20 0.027(2) 0.019(2) 0.034(2) 0.0021(18) 0.0100(19) -0.0028(17)
C21 0.031(2) 0.011(2) 0.028(2) 0.0040(19) 0.0043(19) 0.0062(19)
C22 0.026(2) 0.012(2) 0.026(2) -0.0062(18) 0.0052(18) -0.0021(18)
C23 0.040(3) 0.013(2) 0.028(2) -0.0012(19) 0.005(2) 0.000(2)
C24 0.026(3) 0.027(3) 0.041(3) -0.010(2) 0.008(2) 0.005(2)
C26 0.043(3) 0.015(2) 0.027(2) -0.0046(19) 0.014(2) -0.006(2)
C25 0.036(3) 0.027(3) 0.039(3) -0.016(2) 0.021(2) -0.013(2)
C27 0.027(2) 0.016(2) 0.025(2) -0.0058(18) 0.0023(19) 0.0024(19)
N1 0.0236(18) 0.0149(17) 0.0212(17) 0.0011(14) 0.0043(15) -0.0001(13)
N2 0.0299(19) 0.0093(18) 0.0238(18) 0.0004(14) -0.0008(15) 0.0002(14)
N3 0.0266(18) 0.0097(16) 0.0251(18) 0.0014(14) 0.0063(15) 0.0031(14)
N4 0.0231(18) 0.0146(17) 0.0350(19) -0.0059(15) 0.0077(16) -0.0021(14)
F1 0.0345(13) 0.0262(12) 0.0237(12) -0.0041(9) 0.0074(10) 0.0012(10)
F2 0.0397(13) 0.0339(13) 0.0259(13) -0.0020(11) 0.0008(10) -0.0093(11)
F3 0.0258(14) 0.0396(14) 0.0445(14) 0.0083(11) 0.0039(11) -0.0057(11)
F4 0.0355(14) 0.0423(14) 0.0488(15) -0.0012(11) 0.0211(12) 0.0034(11)
F5 0.0386(14) 0.0322(13) 0.0312(14) -0.0094(11) 0.0116(11) 0.0000(10)
F6 0.0278(12) 0.0244(12) 0.0293(13) 0.0033(10) 0.0031(10) 0.0017(9)
F7 0.0250(13) 0.0330(13) 0.0428(14) 0.0027(11) 0.0076(11) -0.0046(10)
F8 0.0390(13) 0.0329(13) 0.0387(13) 0.0061(11) 0.0149(11) -0.0069(10)
F9 0.0413(14) 0.0392(14) 0.0239(13) 0.0071(11) 0.0014(11) -0.0085(11)
F10 0.0257(13) 0.0311(13) 0.0264(12) 0.0033(10) 0.0002(10) -0.0054(10)
F11 0.0398(14) 0.0236(13) 0.0468(15) 0.0039(11) 0.0078(11) 0.0078(10)
F12 0.0312(14) 0.0419(14) 0.0599(16) -0.0094(12) 0.0113(12) 0.0081(11)
F13 0.0485(16) 0.0420(15) 0.0614(17) -0.0170(12) 0.0339(14) -0.0112(12)
F14 0.0645(17) 0.0247(13) 0.0375(14) -0.0016(11) 0.0238(12) -0.0084(11)
F15 0.0386(13) 0.0156(11) 0.0293(12) -0.0012(10) 0.0050(10) 0.0024(10)
O1 0.0268(15) 0.0145(15) 0.0302(15) -0.0043(12) 0.0066(12) 0.0017(12)
O2 0.0273(15) 0.0132(14) 0.0282(15) -0.0012(12) 0.0046(12) 0.0005(12)
O3 0.0414(17) 0.0095(15) 0.0419(17) -0.0032(13) 0.0135(13) -0.0032(12)

loop_
_atom_type_symbol
_atom_type_description
_atom_type_scat_dispersion_real
_atom_type_scat_dispersion_imag
_atom_type_scat_source
C C 0.0033 0.0016 'International Tables Vol C Tables 4.2.6.8 and 6.1.1.4'
H H 0.0000 0.0000 'International Tables Vol C Tables 4.2.6.8 and 6.1.1.4'
N N 0.0061 0.0033 'International Tables Vol C Tables 4.2.6.8 and 6.1.1.4'
F F 0.0171 0.0103 'International Tables Vol C Tables 4.2.6.8 and 6.1.1.4'
O O 0.0106 0.0060 'International Tables Vol C Tables 4.2.6.8 and 6.1.1.4'

loop_
_geom_angle_atom_site_label_1
_geom_angle_atom_site_label_2
_geom_angle_atom_site_label_3
_geom_angle
N1 C1 C2 111.9(3)
N1 C1 H1A 109.2
C2 C1 H1A 109.2
N1 C1 H1B 109.2
C2 C1 H1B 109.2
H1A C1 H1B 107.9
N2 C2 C1 110.4(3)
N2 C2 H2A 109.6
C1 C2 H2A 109.6
N2 C2 H2B 109.6
C1 C2 H2B 109.6
H2A C2 H2B 108.1
O1 C3 N2 123.2(3)
O1 C3 C4 119.5(3)
N2 C3 C4 117.2(3)
C9 C4 C5 115.8(3)
C9 C4 C3 122.0(3)
C5 C4 C3 121.8(3)
F1 C5 C6 117.6(3)
F1 C5 C4 119.6(3)
C6 C5 C4 122.8(3)
F2 C6 C5 120.8(3)
F2 C6 C7 120.0(3)
C5 C6 C7 119.2(3)
F3 C7 C8 120.1(4)
F3 C7 C6 119.8(3)
C8 C7 C6 120.1(3)
F4 C8 C7 120.0(3)
F4 C8 C9 120.4(3)
C7 C8 C9 119.5(4)
F5 C9 C8 117.7(3)
F5 C9 C4 119.6(3)
C8 C9 C4 122.6(3)
N1 C10 C11 113.1(3)
N1 C10 H10A 109.0
C11 C10 H10A 109.0
N1 C10 H10B 109.0
C11 C10 H10B 109.0
H10A C10 H10B 107.8
N3 C11 C10 112.8(3)
N3 C11 H11A 109.0
C10 C11 H11A 109.0
N3 C11 H11B 109.0
C10 C11 H11B 109.0
H11A C11 H11B 107.8
O2 C12 N3 125.0(3)
O2 C12 C13 120.4(3)
N3 C12 C13 114.6(3)
C14 C13 C18 117.0(3)
C14 C13 C12 119.9(3)
C18 C13 C12 123.1(3)
F6 C14 C15 117.5(3)
F6 C14 C13 119.9(3)
C15 C14 C13 122.5(3)
F7 C15 C14 120.9(3)
F7 C15 C16 120.1(3)
C14 C15 C16 119.0(3)
F8 C16 C17 120.2(3)
F8 C16 C15 120.0(3)
C17 C16 C15 119.8(3)
F9 C17 C16 119.3(3)
F9 C17 C18 120.5(3)
C16 C17 C18 120.1(3)
F10 C18 C17 117.9(3)
F10 C18 C13 120.5(3)
C17 C18 C13 121.6(3)
N1 C19 C20 111.8(3)
N1 C19 H19A 109.3
C20 C19 H19A 109.3
N1 C19 H19B 109.3
C20 C19 H19B 109.3
H19A C19 H19B 107.9
N4 C20 C19 110.1(3)
N4 C20 H20A 109.6
C19 C20 H20A 109.6
N4 C20 H20B 109.6
C19 C20 H20B 109.6
H20A C20 H20B 108.1
O3 C21 N4 123.9(3)
O3 C21 C22 119.0(3)
N4 C21 C22 117.0(3)
C27 C22 C23 116.0(3)
C27 C22 C21 122.5(3)
C23 C22 C21 121.3(3)
F11 C23 C24 118.4(3)
F11 C23 C22 119.0(3)
C24 C23 C22 122.6(4)
F12 C24 C23 120.8(4)
F12 C24 C25 120.1(4)
C23 C24 C25 119.2(4)
F14 C26 C25 120.0(4)
F14 C26 C27 120.6(3)
C25 C26 C27 119.4(4)
F13 C25 C26 120.3(4)
F13 C25 C24 119.5(4)
C26 C25 C24 120.1(4)
F15 C27 C26 118.0(3)
F15 C27 C22 119.2(3)
C26 C27 C22 122.7(3)
C19 N1 C1 110.9(3)
C19 N1 C10 112.6(3)
C1 N1 C10 110.9(3)
C3 N2 C2 121.0(3)
C3 N2 H2 119.5
C2 N2 H2 119.5
C12 N3 C11 123.3(3)
C12 N3 H3 118.4
C11 N3 H3 118.4
C21 N4 C20 121.0(3)
C21 N4 H4 119.5
C20 N4 H4 119.5

loop_
_geom_bond_atom_site_label_1
_geom_bond_atom_site_label_2
_geom_bond_distance
C1 N1 1.464(4)
C1 C2 1.507(4)
C1 H1A 0.9700
C1 H1B 0.9700
C2 N2 1.454(4)
C2 H2A 0.9700
C2 H2B 0.9700
C3 O1 1.234(4)
C3 N2 1.318(4)
C3 C4 1.502(5)
C4 C9 1.386(5)
C4 C5 1.386(5)
C5 F1 1.348(4)
C5 C6 1.374(5)
C6 F2 1.333(4)
C6 C7 1.376(5)
C7 F3 1.338(4)
C7 C8 1.369(5)
C8 F4 1.338(4)
C8 C9 1.373(5)
C9 F5 1.346(4)
C10 N1 1.470(4)
C10 C11 1.510(4)
C10 H10A 0.9700
C10 H10B 0.9700
C11 N3 1.453(4)
C11 H11A 0.9700
C11 H11B 0.9700
C12 O2 1.236(4)
C12 N3 1.323(4)
C12 C13 1.510(5)
C13 C14 1.377(5)
C13 C18 1.380(5)
C14 F6 1.347(4)
C14 C15 1.372(5)
C15 F7 1.339(4)
C15 C16 1.383(5)
C16 F8 1.342(4)
C16 C17 1.365(5)
C17 F9 1.349(4)
C17 C18 1.374(5)
C18 F10 1.346(4)
C19 N1 1.461(4)
C19 C20 1.513(5)
C19 H19A 0.9700
C19 H19B 0.9700
C20 N4 1.454(4)
C20 H20A 0.9700
C20 H20B 0.9700
C21 O3 1.236(4)
C21 N4 1.322(4)
C21 C22 1.502(5)
C22 C27 1.383(5)
C22 C23 1.384(5)
C23 F11 1.348(4)
C23 C24 1.368(5)
C24 F12 1.338(4)
C24 C25 1.379(5)
C26 F14 1.343(4)
C26 C25 1.364(5)
C26 C27 1.370(5)
C25 F13 1.335(4)
C27 F15 1.354(4)
N2 H2 0.8600
N3 H3 0.8600
N4 H4 0.8600

loop_
_geom_hbond_atom_site_label_D
_geom_hbond_atom_site_label_H
_geom_hbond_atom_site_label_A
_geom_hbond_distance_DH
_geom_hbond_distance_HA
_geom_hbond_distance_DA
_geom_hbond_angle_DHA
_geom_hbond_site_symmetry_A
N2 H2 O3 0.86 2.06 2.763(4) 138.9 2_645
N3 H3 O1 0.86 1.98 2.829(3) 170.2 2_645
C10 H10B O1 0.97 2.59 3.487(4) 154.6 4_565
C11 H11A F15 0.97 2.40 3.307(4) 155.0 4_565
C19 H19A F15 0.97 2.53 3.503(4) 178.4 4_565
